data_7029166
loop_
_publ_author_name
'Thio, Yude'
'Yang, Xiandong'
'Vittal, Jagadese J.'

_publ_section_title
;
 Influence of inductive effects and steric encumbrance on the catecholase
 activities of copper(ii) complexes of reduced Schiff base ligands.
;
_journal_issue 9
_journal_name_full 'Dalton transactions (Cambridge, England : 2003)'
_journal_page_first 3545
_journal_page_last 3556
_journal_paper_doi 10.1039/c3dt52829d
_journal_volume 43
_journal_year 2014
_chemical_formula_sum 'C28 H40 Br2 Cu2 N2 O8 S'
_chemical_formula_weight 851.58
_chemical_name_systematic
; 
 ? 
;
_space_group_IT_number 19
_symmetry_cell_setting orthorhombic
_symmetry_space_group_name_Hall 'P 2ac 2ab'
_symmetry_space_group_name_H-M 'P 21 21 21'
_atom_sites_solution_hydrogens geom
_atom_sites_solution_primary direct
_atom_sites_solution_secondary difmap
_audit_creation_method SHELXL-97
_cell_angle_alpha 90.00
_cell_angle_beta 90.00
_cell_angle_gamma 90.00
_cell_formula_units_Z 4
_cell_length_a 10.3703(10)
_cell_length_b 11.8761(11)
_cell_length_c 26.984(3)
_cell_measurement_reflns_used 9390
_cell_measurement_temperature 100(2)
_cell_measurement_theta_max 26.86
_cell_measurement_theta_min 2.48
_cell_volume 3323.3(6)
_computing_cell_refinement 'APEX2 v2013.6--2 (Bruker AXS)'
_computing_data_collection 'APEX2 (Bruker AXS)'
_computing_data_reduction 'SAINT V8.32B (Bruker AXS Inc., 2013)'
_computing_molecular_graphics 'Bruker SHELXTL'
_computing_publication_material 'Bruker SHELXTL'
_computing_structure_refinement 'SHELXL-97 (Sheldrick, 1997)'
_computing_structure_solution 'SHELXS-97 (Sheldrick, 1990)'
_diffrn_ambient_temperature 100(2)
_diffrn_measured_fraction_theta_full 1.000
_diffrn_measured_fraction_theta_max 1.000
_diffrn_measurement_device_type 'D8 VENTURE'
_diffrn_measurement_method '\f and \w scans'
_diffrn_radiation_monochromator graphite
_diffrn_radiation_source 'fine-focus sealed tube'
_diffrn_radiation_type MoK\a
_diffrn_radiation_wavelength 0.71073
_diffrn_reflns_av_R_equivalents 0.0626
_diffrn_reflns_av_sigmaI/netI 0.0255
_diffrn_reflns_limit_h_max 13
_diffrn_reflns_limit_h_min -13
_diffrn_reflns_limit_k_max 15
_diffrn_reflns_limit_k_min -15
_diffrn_reflns_limit_l_max 35
_diffrn_reflns_limit_l_min -35
_diffrn_reflns_number 156446
_diffrn_reflns_theta_full 27.50
_diffrn_reflns_theta_max 27.50
_diffrn_reflns_theta_min 2.10
_diffrn_standards_number 0
_exptl_absorpt_coefficient_mu 3.796
_exptl_absorpt_correction_T_max 0.8661
_exptl_absorpt_correction_T_min 0.6715
_exptl_absorpt_correction_type multi-scan
_exptl_absorpt_process_details 'SADABS (Sheldrick, 2008)'
_exptl_crystal_colour green
_exptl_crystal_density_diffrn 1.702
_exptl_crystal_density_meas ?
_exptl_crystal_density_method 'not measured'
_exptl_crystal_description Block
_exptl_crystal_F_000 1720
_exptl_crystal_size_max 0.11
_exptl_crystal_size_mid 0.07
_exptl_crystal_size_min 0.04
_refine_diff_density_max 1.812
_refine_diff_density_min -1.267
_refine_diff_density_rms 0.085
_refine_ls_abs_structure_details 'Flack H D (1983), Acta Cryst. A39, 876-881'
_refine_ls_abs_structure_Flack -0.001(7)
_refine_ls_extinction_method none
_refine_ls_goodness_of_fit_ref 1.048
_refine_ls_hydrogen_treatment mixed
_refine_ls_matrix_type full
_refine_ls_number_parameters 414
_refine_ls_number_reflns 7644
_refine_ls_number_restraints 15
_refine_ls_restrained_S_all 1.082
_refine_ls_R_factor_all 0.0339
_refine_ls_R_factor_gt 0.0290
_refine_ls_shift/su_max 0.001
_refine_ls_shift/su_mean 0.000
_refine_ls_structure_factor_coef Fsqd
_refine_ls_weighting_details 'calc w=1/[\s^2^(Fo^2^)+(0.0285P)^2^+4.7862P] where P=(Fo^2^+2Fc^2^)/3'
_refine_ls_weighting_scheme calc
_refine_ls_wR_factor_gt 0.0636
_refine_ls_wR_factor_ref 0.0653
_reflns_number_gt 7106
_reflns_number_total 7644
_reflns_threshold_expression >2sigma(I)
_cod_data_source_file c3dt52829d.txt
_cod_data_source_block Compound_8a
_cod_depositor_comments
;
The following automatic conversions were performed:

'_symmetry_cell_setting' value 'Orthorhombic' changed to
'orthorhombic' according to
/usr/data/users/saulius/automatic-downloads/current/RSC/lib/dictionaries/cif_core.dic
dictionary named 'cif_core.dic' version 2.4.2 from
2011-04-26.

'_exptl_absorpt_correction_type' value 'Multi-scan'
changed to 'multi-scan' according to
/usr/data/users/saulius/automatic-downloads/current/RSC/lib/dictionaries/cif_core.dic
dictionary named 'cif_core.dic' version 2.4.2 from 2011-04-26.

Automatic conversion script
Id: cif_fix_values 2281 2013-09-26 08:29:07Z andrius 

The following automatic conversions were performed:

'_exptl_crystal_density_meas' value 'Not measured' was changed to '?'
- the value is perceived as not measured.

Automatic conversion script
Id: cif_fix_values 3008 2015-01-20 13:52:24Z robertas 
;
_cod_original_cell_volume 3323.3(5)
_cod_original_sg_symbol_H-M P2(1)2(1)2(1)
_cod_database_code 7029166

loop_
_symmetry_equiv_pos_as_xyz
'x, y, z'
'x+1/2, -y+1/2, -z'
'-x, y+1/2, -z+1/2'
'-x+1/2, -y, z+1/2'

loop_
_atom_site_label
_atom_site_type_symbol
_atom_site_fract_x
_atom_site_fract_y
_atom_site_fract_z
_atom_site_U_iso_or_equiv
_atom_site_adp_type
_atom_site_occupancy
_atom_site_symmetry_multiplicity
_atom_site_calc_flag
_atom_site_refinement_flags
_atom_site_disorder_assembly
_atom_site_disorder_group
Cu1 Cu 0.55342(3) 0.29225(3) 0.473245(13) 0.00956(8) Uani 1 1 d . . .
Cu2 Cu 0.60372(4) 0.48033(3) 0.545304(13) 0.00998(8) Uani 1 1 d . . .
Br1 Br 0.76196(4) 0.72944(4) 0.299614(14) 0.03699(11) Uani 1 1 d . . .
Br2 Br 0.62831(4) 0.01272(3) 0.720160(12) 0.02817(9) Uani 1 1 d . . .
O1 O 0.6173(2) 0.44515(17) 0.47544(8) 0.0138(4) Uani 1 1 d . . .
O2 O 0.4554(2) 0.15537(18) 0.47284(8) 0.0138(4) Uani 1 1 d . . .
O3 O 0.3348(2) 0.04595(19) 0.42459(8) 0.0143(5) Uani 1 1 d . . .
O4 O 0.5582(2) 0.32090(16) 0.54488(8) 0.0104(4) Uani 1 1 d . . .
O5 O 0.6307(2) 0.63926(17) 0.54327(8) 0.0123(4) Uani 1 1 d . . .
O6 O 0.6023(2) 0.79384(18) 0.58807(8) 0.0172(5) Uani 1 1 d . . .
O7 O 0.7568(2) 0.22873(19) 0.46119(9) 0.0184(5) Uani 1 1 d D . .
H7A H 0.785(4) 0.1633(15) 0.4667(15) 0.022 Uiso 1 1 d D . .
H7B H 0.810(3) 0.270(3) 0.4765(13) 0.022 Uiso 1 1 d D . .
N1 N 0.5076(2) 0.3043(2) 0.40165(10) 0.0104(5) Uani 1 1 d . . .
H1 H 0.576(4) 0.286(3) 0.3859(13) 0.013 Uiso 1 1 d . . .
N2 N 0.5923(2) 0.4983(2) 0.61751(9) 0.0093(5) Uani 1 1 d . . .
H2 H 0.673(4) 0.490(3) 0.6247(13) 0.011 Uiso 1 1 d . . .
C1 C 0.6543(3) 0.5047(3) 0.43556(11) 0.0116(6) Uani 1 1 d . . .
C2 C 0.7654(3) 0.5697(3) 0.43643(12) 0.0148(6) Uani 1 1 d . . .
H2A H 0.8177 0.5705 0.4653 0.018 Uiso 1 1 calc R . .
C3 C 0.8013(3) 0.6339(3) 0.39543(13) 0.0193(7) Uani 1 1 d . . .
H3 H 0.8783 0.6772 0.3959 0.023 Uiso 1 1 calc R . .
C4 C 0.7227(4) 0.6334(3) 0.35426(12) 0.0211(7) Uani 1 1 d . . .
C5 C 0.6139(3) 0.5657(3) 0.35171(12) 0.0183(7) Uani 1 1 d . . .
H5 H 0.5630 0.5645 0.3224 0.022 Uiso 1 1 calc R . .
C6 C 0.5798(3) 0.4999(3) 0.39204(11) 0.0126(6) Uani 1 1 d . . .
C7 C 0.4662(3) 0.4212(3) 0.38900(12) 0.0143(6) Uani 1 1 d . . .
H7C H 0.3983 0.4460 0.4123 0.017 Uiso 1 1 calc R . .
H7D H 0.4300 0.4226 0.3551 0.017 Uiso 1 1 calc R . .
C8 C 0.4077(3) 0.2188(3) 0.38979(11) 0.0123(6) Uani 1 1 d . . .
H8 H 0.3235 0.2598 0.3899 0.015 Uiso 1 1 calc R . .
C9 C 0.3989(3) 0.1314(3) 0.43176(11) 0.0109(6) Uani 1 1 d . . .
C10 C 0.4221(3) 0.1685(3) 0.33764(11) 0.0144(6) Uani 1 1 d . . .
H10A H 0.4500 0.2294 0.3150 0.017 Uiso 1 1 calc R . .
H10B H 0.3358 0.1434 0.3265 0.017 Uiso 1 1 calc R . .
C11 C 0.5164(4) 0.0687(4) 0.33144(13) 0.0271(8) Uani 1 1 d . . .
H11 H 0.4785 0.0029 0.3494 0.032 Uiso 1 1 calc R . .
C12 C 0.6482(4) 0.0868(4) 0.35161(14) 0.0322(9) Uani 1 1 d . . .
H12A H 0.6898 0.1487 0.3337 0.048 Uiso 1 1 calc R . .
H12B H 0.6991 0.0179 0.3475 0.048 Uiso 1 1 calc R . .
H12C H 0.6425 0.1056 0.3869 0.048 Uiso 1 1 calc R . .
C13 C 0.5228(4) 0.0371(4) 0.27624(14) 0.0317(9) Uani 1 1 d . . .
H13A H 0.5607 0.0995 0.2575 0.048 Uiso 1 1 calc R . .
H13B H 0.4356 0.0220 0.2639 0.048 Uiso 1 1 calc R . .
H13C H 0.5762 -0.0304 0.2721 0.048 Uiso 1 1 calc R . .
C14 C 0.5674(3) 0.2524(2) 0.58457(11) 0.0092(6) Uani 1 1 d . . .
C15 C 0.5920(3) 0.1377(3) 0.57777(11) 0.0114(6) Uani 1 1 d . . .
H15 H 0.5985 0.1086 0.5451 0.014 Uiso 1 1 calc R . .
C16 C 0.6069(3) 0.0657(3) 0.61760(11) 0.0129(6) Uani 1 1 d . . .
H16 H 0.6226 -0.0123 0.6126 0.015 Uiso 1 1 calc R . .
C17 C 0.5985(3) 0.1097(2) 0.66500(11) 0.0140(6) Uani 1 1 d . . .
C18 C 0.5707(3) 0.2224(3) 0.67305(11) 0.0128(6) Uani 1 1 d . . .
H18 H 0.5641 0.2503 0.7059 0.015 Uiso 1 1 calc R . .
C19 C 0.5523(3) 0.2949(2) 0.63284(11) 0.0098(5) Uani 1 1 d . . .
C20 C 0.5086(3) 0.4141(2) 0.64214(12) 0.0120(6) Uani 1 1 d . . .
H20A H 0.4191 0.4231 0.6299 0.014 Uiso 1 1 calc R . .
H20B H 0.5083 0.4285 0.6783 0.014 Uiso 1 1 calc R . .
C21 C 0.5566(3) 0.6175(2) 0.62747(11) 0.0101(6) Uani 1 1 d . . .
H21 H 0.4602 0.6200 0.6269 0.012 Uiso 1 1 calc R . .
C22 C 0.6017(3) 0.6909(2) 0.58358(11) 0.0107(6) Uani 1 1 d . . .
C23 C 0.5968(3) 0.6618(3) 0.67851(11) 0.0149(6) Uani 1 1 d . . .
H23A H 0.5413 0.6254 0.7037 0.018 Uiso 1 1 calc R . .
H23B H 0.5784 0.7436 0.6795 0.018 Uiso 1 1 calc R . .
C24 C 0.7381(3) 0.6441(3) 0.69380(12) 0.0185(7) Uani 1 1 d . . .
H24 H 0.7576 0.5618 0.6916 0.022 Uiso 1 1 calc R . .
C25 C 0.8324(3) 0.7064(3) 0.66053(14) 0.0257(8) Uani 1 1 d . . .
H25A H 0.8119 0.7869 0.6606 0.039 Uiso 1 1 calc R . .
H25B H 0.8258 0.6771 0.6267 0.039 Uiso 1 1 calc R . .
H25C H 0.9204 0.6952 0.6729 0.039 Uiso 1 1 calc R . .
C26 C 0.7533(4) 0.6803(3) 0.74784(14) 0.0303(9) Uani 1 1 d . . .
H26A H 0.8418 0.6654 0.7588 0.045 Uiso 1 1 calc R . .
H26B H 0.6930 0.6377 0.7686 0.045 Uiso 1 1 calc R . .
H26C H 0.7349 0.7609 0.7508 0.045 Uiso 1 1 calc R . .
S1 S 0.27110(10) 0.55943(8) 0.50025(4) 0.0173(3) Uani 0.800(3) 1 d PDU A 1
S1A S 0.3077(3) 0.6109(3) 0.53506(14) 0.0242(14) Uani 0.200(3) 1 d PDU A 2
O1S O 0.3470(2) 0.4915(2) 0.53782(10) 0.0267(6) Uani 1 1 d D . .
C1S C 0.1417(3) 0.6215(3) 0.53123(14) 0.0271(8) Uani 1 1 d D . .
H1SA H 0.0820 0.5628 0.5424 0.041 Uiso 0.800(3) 1 calc PR A 1
H1SB H 0.0966 0.6729 0.5087 0.041 Uiso 0.800(3) 1 calc PR A 1
H1SC H 0.1737 0.6636 0.5599 0.041 Uiso 0.800(3) 1 calc PR A 1
H1SD H 0.1024 0.5840 0.5599 0.041 Uiso 0.200(3) 1 calc PR A 2
H1SE H 0.1118 0.5854 0.5007 0.041 Uiso 0.200(3) 1 calc PR A 2
H1SF H 0.1167 0.7011 0.5310 0.041 Uiso 0.200(3) 1 calc PR A 2
C2S C 0.3629(3) 0.6785(3) 0.48432(14) 0.0285(9) Uani 1 1 d D . .
H2SA H 0.4403 0.6547 0.4663 0.043 Uiso 0.800(3) 1 calc PR A 1
H2SB H 0.3883 0.7186 0.5145 0.043 Uiso 0.800(3) 1 calc PR A 1
H2SC H 0.3114 0.7285 0.4633 0.043 Uiso 0.800(3) 1 calc PR A 1
H2SD H 0.4574 0.6760 0.4840 0.043 Uiso 0.200(3) 1 calc PR A 2
H2SE H 0.3341 0.7571 0.4850 0.043 Uiso 0.200(3) 1 calc PR A 2
H2SF H 0.3294 0.6416 0.4545 0.043 Uiso 0.200(3) 1 calc PR A 2

loop_
_atom_site_aniso_label
_atom_site_aniso_U_11
_atom_site_aniso_U_22
_atom_site_aniso_U_33
_atom_site_aniso_U_23
_atom_site_aniso_U_13
_atom_site_aniso_U_12
Cu1 0.01142(17) 0.00939(17) 0.00786(16) -0.00037(14) -0.00176(14) -0.00295(14)
Cu2 0.01506(17) 0.00642(15) 0.00846(16) -0.00034(13) 0.00033(14) -0.00069(14)
Br1 0.0429(2) 0.0467(3) 0.02140(18) 0.01694(17) -0.00351(17) -0.0261(2)
Br2 0.0568(3) 0.01487(16) 0.01280(15) 0.00461(13) 0.00041(16) 0.01172(16)
O1 0.0211(11) 0.0110(10) 0.0094(10) 0.0006(8) -0.0008(9) -0.0055(9)
O2 0.0151(11) 0.0154(11) 0.0108(10) 0.0001(9) -0.0018(9) -0.0052(9)
O3 0.0129(11) 0.0165(12) 0.0134(11) -0.0007(9) -0.0003(8) -0.0057(9)
O4 0.0158(10) 0.0067(9) 0.0086(10) -0.0005(8) -0.0016(9) -0.0012(8)
O5 0.0155(11) 0.0081(9) 0.0135(10) 0.0011(8) 0.0001(9) -0.0005(8)
O6 0.0225(11) 0.0073(10) 0.0219(12) -0.0006(9) 0.0025(10) -0.0007(10)
O7 0.0132(11) 0.0158(12) 0.0261(13) -0.0029(10) -0.0020(9) 0.0006(9)
N1 0.0083(12) 0.0125(13) 0.0105(12) -0.0020(10) -0.0004(10) -0.0045(10)
N2 0.0072(12) 0.0074(12) 0.0133(12) -0.0007(9) 0.0001(9) 0.0019(10)
C1 0.0140(14) 0.0097(14) 0.0110(13) -0.0017(11) 0.0028(11) -0.0002(12)
C2 0.0164(16) 0.0139(15) 0.0140(15) -0.0009(12) -0.0028(12) -0.0031(13)
C3 0.0191(17) 0.0187(17) 0.0200(17) -0.0006(14) 0.0023(14) -0.0112(13)
C4 0.0304(19) 0.0194(17) 0.0134(16) 0.0057(13) 0.0046(14) -0.0075(15)
C5 0.0196(17) 0.0222(16) 0.0129(15) 0.0033(13) -0.0059(13) -0.0069(14)
C6 0.0124(14) 0.0124(15) 0.0130(14) 0.0010(12) -0.0017(11) -0.0019(12)
C7 0.0127(16) 0.0143(15) 0.0158(15) 0.0048(12) -0.0035(12) -0.0010(12)
C8 0.0099(13) 0.0140(14) 0.0129(14) 0.0000(12) -0.0020(11) -0.0013(12)
C9 0.0062(13) 0.0140(14) 0.0124(14) -0.0021(11) 0.0024(12) 0.0020(12)
C10 0.0122(16) 0.0192(15) 0.0118(15) 0.0000(12) -0.0029(12) -0.0043(12)
C11 0.0255(19) 0.039(2) 0.0166(18) -0.0039(16) 0.0007(15) 0.0056(17)
C12 0.033(2) 0.042(2) 0.0224(19) -0.0105(17) -0.0046(16) 0.0119(18)
C13 0.028(2) 0.051(3) 0.0160(17) -0.0133(18) -0.0006(15) 0.0027(18)
C14 0.0051(12) 0.0110(14) 0.0114(14) 0.0023(11) -0.0011(10) -0.0025(11)
C15 0.0115(14) 0.0103(14) 0.0124(14) -0.0028(11) -0.0008(12) 0.0000(12)
C16 0.0172(15) 0.0080(13) 0.0134(15) 0.0000(11) 0.0007(13) -0.0004(13)
C17 0.0204(16) 0.0094(14) 0.0122(15) 0.0054(11) -0.0003(13) 0.0027(13)
C18 0.0168(15) 0.0113(14) 0.0104(14) 0.0000(12) -0.0002(11) -0.0004(12)
C19 0.0091(12) 0.0067(13) 0.0135(14) 0.0001(11) 0.0006(12) -0.0005(12)
C20 0.0163(15) 0.0087(15) 0.0110(15) -0.0001(11) 0.0055(12) 0.0002(12)
C21 0.0124(14) 0.0045(13) 0.0135(14) -0.0028(11) 0.0012(12) 0.0022(11)
C22 0.0075(13) 0.0091(14) 0.0155(15) -0.0003(11) 0.0019(12) -0.0014(11)
C23 0.0209(16) 0.0111(14) 0.0127(15) -0.0030(12) 0.0005(13) 0.0016(13)
C24 0.0222(17) 0.0134(15) 0.0200(17) -0.0048(13) -0.0054(14) 0.0015(13)
C25 0.0168(17) 0.0282(19) 0.032(2) -0.0037(17) -0.0047(15) -0.0006(15)
C26 0.038(2) 0.029(2) 0.0239(19) -0.0091(16) -0.0139(17) 0.0053(18)
S1 0.0162(5) 0.0126(5) 0.0231(6) -0.0011(4) -0.0033(4) -0.0002(4)
S1A 0.018(2) 0.029(3) 0.026(3) 0.0034(19) -0.0092(18) 0.0095(18)
O1S 0.0200(11) 0.0165(12) 0.0435(16) 0.0086(11) -0.0041(11) 0.0043(10)
C1S 0.0185(17) 0.0254(18) 0.037(2) 0.0099(16) 0.0043(16) 0.0054(14)
C2S 0.0169(17) 0.0238(18) 0.045(2) 0.0109(16) 0.0033(16) 0.0036(14)

loop_
_atom_type_symbol
_atom_type_description
_atom_type_scat_dispersion_real
_atom_type_scat_dispersion_imag
_atom_type_scat_source
C C 0.0033 0.0016 'International Tables Vol C Tables 4.2.6.8 and 6.1.1.4'
H H 0.0000 0.0000 'International Tables Vol C Tables 4.2.6.8 and 6.1.1.4'
N N 0.0061 0.0033 'International Tables Vol C Tables 4.2.6.8 and 6.1.1.4'
O O 0.0106 0.0060 'International Tables Vol C Tables 4.2.6.8 and 6.1.1.4'
Cu Cu 0.3201 1.2651 'International Tables Vol C Tables 4.2.6.8 and 6.1.1.4'
Br Br -0.2901 2.4595 'International Tables Vol C Tables 4.2.6.8 and 6.1.1.4'
S S 0.1246 0.1234 'International Tables Vol C Tables 4.2.6.8 and 6.1.1.4'

loop_
_geom_angle_atom_site_label_1
_geom_angle_atom_site_label_2
_geom_angle_atom_site_label_3
_geom_angle
_geom_angle_site_symmetry_1
_geom_angle_site_symmetry_3
O2 Cu1 O1 167.94(10) . .
O2 Cu1 O4 99.55(9) . .
O1 Cu1 O4 78.37(8) . .
O2 Cu1 N1 85.94(10) . .
O1 Cu1 N1 92.51(10) . .
O4 Cu1 N1 161.29(10) . .
O2 Cu1 O7 102.17(9) . .
O1 Cu1 O7 89.89(9) . .
O4 Cu1 O7 100.12(9) . .
N1 Cu1 O7 96.12(10) . .
O2 Cu1 Cu2 136.51(7) . .
O1 Cu1 Cu2 39.04(6) . .
O4 Cu1 Cu2 39.67(6) . .
N1 Cu1 Cu2 127.90(8) . .
O7 Cu1 Cu2 100.30(6) . .
O5 Cu2 O1 100.06(9) . .
O5 Cu2 O4 174.09(10) . .
O1 Cu2 O4 78.61(8) . .
O5 Cu2 N2 85.98(10) . .
O1 Cu2 N2 173.72(10) . .
O4 Cu2 N2 95.55(9) . .
O5 Cu2 O3 89.57(8) . 2_556
O1 Cu2 O3 102.45(8) . 2_556
O4 Cu2 O3 96.34(8) . 2_556
N2 Cu2 O3 75.74(9) . 2_556
O5 Cu2 Cu1 137.84(7) . .
O1 Cu2 Cu1 38.98(6) . .
O4 Cu2 Cu1 39.96(6) . .
N2 Cu2 Cu1 135.39(7) . .
O3 Cu2 Cu1 106.15(5) 2_556 .
C1 O1 Cu1 124.57(19) . .
C1 O1 Cu2 133.40(19) . .
Cu1 O1 Cu2 101.98(10) . .
C9 O2 Cu1 115.7(2) . .
C14 O4 Cu2 124.29(18) . .
C14 O4 Cu1 132.80(18) . .
Cu2 O4 Cu1 100.37(9) . .
C22 O5 Cu2 114.41(19) . .
Cu1 O7 H7A 127(3) . .
Cu1 O7 H7B 110(3) . .
H7A O7 H7B 103(4) . .
C8 N1 C7 112.7(2) . .
C8 N1 Cu1 109.00(18) . .
C7 N1 Cu1 110.92(19) . .
C8 N1 H1 107(2) . .
C7 N1 H1 111(2) . .
Cu1 N1 H1 105(2) . .
C20 N2 C21 114.5(2) . .
C20 N2 Cu2 114.03(19) . .
C21 N2 Cu2 107.31(18) . .
C20 N2 H2 113(2) . .
C21 N2 H2 108(2) . .
Cu2 N2 H2 99(2) . .
O1 C1 C2 121.1(3) . .
O1 C1 C6 119.4(3) . .
C2 C1 C6 119.5(3) . .
C1 C2 C3 120.8(3) . .
C1 C2 H2A 119.6 . .
C3 C2 H2A 119.6 . .
C4 C3 C2 118.7(3) . .
C4 C3 H3 120.7 . .
C2 C3 H3 120.7 . .
C3 C4 C5 121.6(3) . .
C3 C4 Br1 119.6(3) . .
C5 C4 Br1 118.8(3) . .
C6 C5 C4 119.7(3) . .
C6 C5 H5 120.2 . .
C4 C5 H5 120.2 . .
C5 C6 C1 119.5(3) . .
C5 C6 C7 120.4(3) . .
C1 C6 C7 120.0(3) . .
N1 C7 C6 109.9(2) . .
N1 C7 H7C 109.7 . .
C6 C7 H7C 109.7 . .
N1 C7 H7D 109.7 . .
C6 C7 H7D 109.7 . .
H7C C7 H7D 108.2 . .
N1 C8 C10 113.3(2) . .
N1 C8 C9 110.1(2) . .
C10 C8 C9 114.7(3) . .
N1 C8 H8 106.0 . .
C10 C8 H8 106.0 . .
C9 C8 H8 106.0 . .
O3 C9 O2 124.4(3) . .
O3 C9 C8 118.3(3) . .
O2 C9 C8 117.3(3) . .
C8 C10 C11 117.3(3) . .
C8 C10 H10A 108.0 . .
C11 C10 H10A 108.0 . .
C8 C10 H10B 108.0 . .
C11 C10 H10B 108.0 . .
H10A C10 H10B 107.2 . .
C12 C11 C13 110.5(3) . .
C12 C11 C10 115.5(3) . .
C13 C11 C10 108.6(3) . .
C12 C11 H11 107.3 . .
C13 C11 H11 107.3 . .
C10 C11 H11 107.3 . .
C11 C12 H12A 109.5 . .
C11 C12 H12B 109.5 . .
H12A C12 H12B 109.5 . .
C11 C12 H12C 109.5 . .
H12A C12 H12C 109.5 . .
H12B C12 H12C 109.5 . .
C11 C13 H13A 109.5 . .
C11 C13 H13B 109.5 . .
H13A C13 H13B 109.5 . .
C11 C13 H13C 109.5 . .
H13A C13 H13C 109.5 . .
H13B C13 H13C 109.5 . .
O4 C14 C15 119.8(3) . .
O4 C14 C19 120.8(3) . .
C15 C14 C19 119.5(3) . .
C16 C15 C14 121.4(3) . .
C16 C15 H15 119.3 . .
C14 C15 H15 119.3 . .
C15 C16 C17 118.5(3) . .
C15 C16 H16 120.7 . .
C17 C16 H16 120.7 . .
C16 C17 C18 121.5(3) . .
C16 C17 Br2 118.8(2) . .
C18 C17 Br2 119.6(2) . .
C17 C18 C19 120.1(3) . .
C17 C18 H18 119.9 . .
C19 C18 H18 119.9 . .
C18 C19 C14 118.8(3) . .
C18 C19 C20 119.4(3) . .
C14 C19 C20 121.7(3) . .
N2 C20 C19 112.5(2) . .
N2 C20 H20A 109.1 . .
C19 C20 H20A 109.1 . .
N2 C20 H20B 109.1 . .
C19 C20 H20B 109.1 . .
H20A C20 H20B 107.8 . .
N2 C21 C23 114.9(2) . .
N2 C21 C22 108.9(2) . .
C23 C21 C22 114.4(2) . .
N2 C21 H21 105.9 . .
C23 C21 H21 105.9 . .
C22 C21 H21 105.9 . .
O6 C22 O5 123.9(3) . .
O6 C22 C21 119.2(3) . .
O5 C22 C21 116.8(2) . .
C21 C23 C24 117.0(3) . .
C21 C23 H23A 108.1 . .
C24 C23 H23A 108.1 . .
C21 C23 H23B 108.1 . .
C24 C23 H23B 108.1 . .
H23A C23 H23B 107.3 . .
C25 C24 C26 111.1(3) . .
C25 C24 C23 112.9(3) . .
C26 C24 C23 108.4(3) . .
C25 C24 H24 108.1 . .
C26 C24 H24 108.1 . .
C23 C24 H24 108.1 . .
C24 C25 H25A 109.5 . .
C24 C25 H25B 109.5 . .
H25A C25 H25B 109.5 . .
C24 C25 H25C 109.5 . .
H25A C25 H25C 109.5 . .
H25B C25 H25C 109.5 . .
C24 C26 H26A 109.5 . .
C24 C26 H26B 109.5 . .
H26A C26 H26B 109.5 . .
C24 C26 H26C 109.5 . .
H26A C26 H26C 109.5 . .
H26B C26 H26C 109.5 . .
O1S S1 C1S 107.70(17) . .
O1S S1 C2S 108.05(16) . .
C1S S1 C2S 101.19(18) . .
O1S S1A C2S 113.8(3) . .
O1S S1A C1S 110.3(3) . .
C2S S1A C1S 104.8(2) . .
S1A O1S S1 46.55(18) . .
S1A C1S S1 39.83(16) . .
S1A C1S H1SA 124.0 . .
S1 C1S H1SA 109.5 . .
S1A C1S H1SB 123.8 . .
S1 C1S H1SB 109.5 . .
H1SA C1S H1SB 109.5 . .
S1A C1S H1SC 69.6 . .
S1 C1S H1SC 109.5 . .
H1SA C1S H1SC 109.5 . .
H1SB C1S H1SC 109.5 . .
S1A C1S H1SD 109.5 . .
S1 C1S H1SD 120.3 . .
H1SA C1S H1SD 34.0 . .
H1SB C1S H1SD 125.0 . .
H1SC C1S H1SD 75.5 . .
S1A C1S H1SE 109.5 . .
S1 C1S H1SE 69.8 . .
H1SA C1S H1SE 75.5 . .
H1SB C1S H1SE 66.4 . .
H1SC C1S H1SE 174.7 . .
H1SD C1S H1SE 109.5 . .
S1A C1S H1SF 109.5 . .
S1 C1S H1SF 127.4 . .
H1SA C1S H1SF 121.4 . .
H1SB C1S H1SF 43.0 . .
H1SC C1S H1SF 66.6 . .
H1SD C1S H1SF 109.5 . .
H1SE C1S H1SF 109.5 . .
S1A C2S S1 40.11(16) . .
S1A C2S H2SA 123.0 . .
S1 C2S H2SA 109.5 . .
S1A C2S H2SB 69.4 . .
S1 C2S H2SB 109.5 . .
H2SA C2S H2SB 109.5 . .
S1A C2S H2SC 124.9 . .
S1 C2S H2SC 109.5 . .
H2SA C2S H2SC 109.5 . .
H2SB C2S H2SC 109.5 . .
S1A C2S H2SD 109.5 . .
S1 C2S H2SD 121.3 . .
H2SA C2S H2SD 33.7 . .
H2SB C2S H2SD 75.8 . .
H2SC C2S H2SD 123.9 . .
S1A C2S H2SE 109.5 . .
S1 C2S H2SE 126.6 . .
H2SA C2S H2SE 122.2 . .
H2SB C2S H2SE 66.6 . .
H2SC C2S H2SE 43.0 . .
H2SD C2S H2SE 109.5 . .
S1A C2S H2SF 109.5 . .
S1 C2S H2SF 69.5 . .
H2SA C2S H2SF 75.8 . .
H2SB C2S H2SF 174.5 . .
H2SC C2S H2SF 66.5 . .
H2SD C2S H2SF 109.5 . .
H2SE C2S H2SF 109.5 . .

loop_
_geom_bond_atom_site_label_1
_geom_bond_atom_site_label_2
_geom_bond_distance
_geom_bond_site_symmetry_2
Cu1 O2 1.917(2) .
Cu1 O1 1.934(2) .
Cu1 O4 1.963(2) .
Cu1 N1 1.995(3) .
Cu1 O7 2.264(2) .
Cu1 Cu2 3.0070(5) .
Cu2 O5 1.909(2) .
Cu2 O1 1.936(2) .
Cu2 O4 1.951(2) .
Cu2 N2 1.964(2) .
Cu2 O3 2.549(2) 2_556
Br1 C4 1.908(3) .
Br2 C17 1.907(3) .
O1 C1 1.344(4) .
O2 C9 1.286(4) .
O3 C9 1.229(4) .
O4 C14 1.348(4) .
O5 C22 1.284(4) .
O6 C22 1.229(4) .
O7 H7A 0.842(10) .
O7 H7B 0.842(10) .
N1 C8 1.485(4) .
N1 C7 1.492(4) .
N1 H1 0.85(4) .
N2 C20 1.482(4) .
N2 C21 1.488(3) .
N2 H2 0.87(4) .
C1 C2 1.387(4) .
C1 C6 1.407(4) .
C2 C3 1.394(5) .
C2 H2A 0.9500 .
C3 C4 1.378(5) .
C3 H3 0.9500 .
C4 C5 1.387(5) .
C5 C6 1.386(4) .
C5 H5 0.9500 .
C6 C7 1.507(4) .
C7 H7C 0.9900 .
C7 H7D 0.9900 .
C8 C10 1.536(4) .
C8 C9 1.539(4) .
C8 H8 1.0000 .
C10 C11 1.546(5) .
C10 H10A 0.9900 .
C10 H10B 0.9900 .
C11 C12 1.486(6) .
C11 C13 1.538(5) .
C11 H11 1.0000 .
C12 H12A 0.9800 .
C12 H12B 0.9800 .
C12 H12C 0.9800 .
C13 H13A 0.9800 .
C13 H13B 0.9800 .
C13 H13C 0.9800 .
C14 C15 1.398(4) .
C14 C19 1.406(4) .
C15 C16 1.382(4) .
C15 H15 0.9500 .
C16 C17 1.385(4) .
C16 H16 0.9500 .
C17 C18 1.385(4) .
C18 C19 1.399(4) .
C18 H18 0.9500 .
C19 C20 1.507(4) .
C20 H20A 0.9900 .
C20 H20B 0.9900 .
C21 C23 1.532(4) .
C21 C22 1.543(4) .
C21 H21 1.0000 .
C23 C24 1.537(5) .
C23 H23A 0.9900 .
C23 H23B 0.9900 .
C24 C25 1.520(5) .
C24 C26 1.528(5) .
C24 H24 1.0000 .
C25 H25A 0.9800 .
C25 H25B 0.9800 .
C25 H25C 0.9800 .
C26 H26A 0.9800 .
C26 H26B 0.9800 .
C26 H26C 0.9800 .
S1 O1S 1.516(3) .
S1 C1S 1.745(3) .
S1 C2S 1.758(3) .
S1A O1S 1.477(4) .
S1A C2S 1.687(4) .
S1A C1S 1.729(4) .
C1S H1SA 0.9800 .
C1S H1SB 0.9800 .
C1S H1SC 0.9800 .
C1S H1SD 0.9800 .
C1S H1SE 0.9800 .
C1S H1SF 0.9800 .
C2S H2SA 0.9800 .
C2S H2SB 0.9800 .
C2S H2SC 0.9800 .
C2S H2SD 0.9800 .
C2S H2SE 0.9800 .
C2S H2SF 0.9800 .

loop_
_geom_hbond_atom_site_label_D
_geom_hbond_atom_site_label_H
_geom_hbond_atom_site_label_A
_geom_hbond_distance_DH
_geom_hbond_distance_HA
_geom_hbond_distance_DA
_geom_hbond_angle_DHA
_geom_hbond_site_symmetry_A
O7 H7A O1S 0.842(10) 1.953(14) 2.778(3) 166(4) 2_556
O7 H7B O2 0.842(10) 2.222(14) 3.050(3) 167(4) 2_556
N2 H2 O3 0.87(4) 2.18(4) 2.809(3) 129(3) 2_556
